data_4332572
loop_
_publ_author_name
'Cucos, Paula'
'Pascu, Mirela'
'Sessoli, Roberta'
'Avarvari, Narcis'
'Pointillart, Fabrice'
'Andruh, Marius'

_publ_section_title
;
 Heterotopic Helicand for Designing Heterometallic Helicates
;
_journal_issue 18
_journal_name_full 'Inorganic Chemistry'
_journal_page_first 7035
_journal_page_last 7037
_journal_paper_doi 10.1021/ic060533u
_journal_volume 45
_journal_year 2006
_chemical_formula_moiety C52H34Co2Fe2N6Na2O26
_chemical_formula_sum 'C52 H34 Co2 Fe2 N6 Na2 O26'
_chemical_formula_weight 1434.39
_chemical_name_systematic
;
 ?
;
_space_group_IT_number 15
_symmetry_cell_setting monoclinic
_symmetry_space_group_name_Hall '-C 2yc'
_symmetry_space_group_name_H-M 'C 1 2/c 1'
_atom_sites_solution_hydrogens geom
_atom_sites_solution_primary direct
_atom_sites_solution_secondary difmap
_audit_creation_method SHELXL-97
_cell_angle_alpha 90.00
_cell_angle_beta 123.16
_cell_angle_gamma 90.00
_cell_formula_units_Z 4
_cell_length_a 21.896
_cell_length_b 17.306
_cell_length_c 17.538
_cell_measurement_reflns_used 45
_cell_measurement_temperature 293(2)
_cell_measurement_theta_max 25
_cell_measurement_theta_min 2.5
_cell_volume 5563.434
_computing_cell_refinement 'Dirax/lsq (Duisenberg & Schreurs, 1989-2000)'
_computing_data_collection KappaCCD
_computing_data_reduction 'Denzo and Scalepak'
_computing_structure_refinement 'SHELXL-97 (Sheldrick, 1997)'
_computing_structure_solution 'SHELXS-97 (Sheldrick, 1990)'
_diffrn_ambient_temperature 293(2)
_diffrn_measured_fraction_theta_full 0.994
_diffrn_measured_fraction_theta_max 0.994
_diffrn_measurement_device_type area_detector
_diffrn_measurement_method CCD
_diffrn_radiation_monochromator graphite
_diffrn_radiation_source 'fine-focus sealed tube'
_diffrn_radiation_type MoK\a
_diffrn_radiation_wavelength 0.71073
_diffrn_reflns_av_R_equivalents 0.1155
_diffrn_reflns_av_sigmaI/netI 0.1274
_diffrn_reflns_limit_h_max 24
_diffrn_reflns_limit_h_min -26
_diffrn_reflns_limit_k_max 21
_diffrn_reflns_limit_k_min -21
_diffrn_reflns_limit_l_max 21
_diffrn_reflns_limit_l_min -20
_diffrn_reflns_number 26437
_diffrn_reflns_theta_full 26.00
_diffrn_reflns_theta_max 26.00
_diffrn_reflns_theta_min 2.73
_exptl_absorpt_coefficient_mu 1.209
_exptl_absorpt_correction_T_max 1
_exptl_absorpt_correction_T_min 0.790245
_exptl_absorpt_correction_type multi-scan
_exptl_absorpt_process_details sadabs
_exptl_crystal_colour red
_exptl_crystal_density_diffrn 1.712
_exptl_crystal_density_meas ?
_exptl_crystal_density_method 'not measured'
_exptl_crystal_description prism
_exptl_crystal_F_000 2896
_exptl_crystal_size_max 0.1
_exptl_crystal_size_mid 0.1
_exptl_crystal_size_min 0.04
_refine_diff_density_max 0.914
_refine_diff_density_min -0.510
_refine_diff_density_rms 0.125
_refine_ls_extinction_method none
_refine_ls_goodness_of_fit_ref 1.104
_refine_ls_hydrogen_treatment constr
_refine_ls_matrix_type full
_refine_ls_number_parameters 406
_refine_ls_number_reflns 5431
_refine_ls_number_restraints 0
_refine_ls_restrained_S_all 1.104
_refine_ls_R_factor_all 0.1659
_refine_ls_R_factor_gt 0.0743
_refine_ls_shift/su_max 0.000
_refine_ls_shift/su_mean 0.000
_refine_ls_structure_factor_coef Fsqd
_refine_ls_weighting_details 'calc w=1/[\s^2^(Fo^2^)+(0.0000P)^2^+67.5550P] where P=(Fo^2^+2Fc^2^)/3'
_refine_ls_weighting_scheme calc
_refine_ls_wR_factor_gt 0.1143
_refine_ls_wR_factor_ref 0.1396
_reflns_number_gt 2949
_reflns_number_total 5431
_reflns_threshold_expression >2sigma(I)
_cod_data_source_file ic060533usup1.cif
_cod_data_source_block p2a
_cod_depositor_comments
;
The following automatic conversions were performed:

'_exptl_crystal_density_meas' value 'not measured' was changed to '?'
- the value is perceived as not measured.

Automatic conversion script
Id: cif_fix_values 3008 2015-01-20 13:52:24Z robertas 

2021-10-24
Z value and formula fixed to values more according to usual
chemical conventions.                 miguel
;
_cod_original_formula_sum 'C104 H68 Co4 Fe4 N12 Na4 O52'
_cod_original_formula_weight 2868.78
_cod_original_formula_units_Z 2
_cod_original_cell_volume 5563.6
_cod_original_sg_symbol_H-M C2/c
_cod_database_code 4332572

loop_
_symmetry_equiv_pos_as_xyz
'x, y, z'
'-x, y, -z+1/2'
'x+1/2, y+1/2, z'
'-x+1/2, y+1/2, -z+1/2'
'-x, -y, -z'
'x, -y, z-1/2'
'-x+1/2, -y+1/2, -z'
'x+1/2, -y+1/2, z-1/2'

loop_
_atom_site_label
_atom_site_type_symbol
_atom_site_fract_x
_atom_site_fract_y
_atom_site_fract_z
_atom_site_U_iso_or_equiv
_atom_site_adp_type
_atom_site_occupancy
_atom_site_symmetry_multiplicity
_atom_site_calc_flag
_atom_site_refinement_flags
Co1 Co 0.03399(5) 0.76258(5) 0.17632(6) 0.0203(2) Uani 1 1 d .
Fe1 Fe 0.08673(5) 0.76936(6) 0.05497(6) 0.0220(3) Uani 1 1 d .
O3 O 0.0997(3) 0.6958(3) 0.1544(3) 0.0318(12) Uani 1 1 d .
O1 O 0.1822(2) 0.7254(3) 0.0886(3) 0.0333(12) Uani 1 1 d .
N1 N 0.0252(3) 0.6623(3) 0.2365(4) 0.0218(13) Uani 1 1 d .
O2 O 0.2626(3) 0.6365(4) 0.1131(4) 0.0571(18) Uani 1 1 d .
C3 C 0.2296(4) 0.5432(5) 0.2119(5) 0.037(2) Uani 1 1 d .
H3 H 0.2662 0.5292 0.2029 0.044 Uiso 1 1 calc R
C1 C 0.2131(4) 0.6597(5) 0.1214(5) 0.0300(18) Uani 1 1 d .
C6 C 0.1225(4) 0.5839(4) 0.2425(5) 0.0273(17) Uani 1 1 d .
C2 C 0.1923(4) 0.6114(4) 0.1740(5) 0.0255(17) Uani 1 1 d .
C7 C 0.1375(4) 0.6325(4) 0.1889(4) 0.0220(16) Uani 1 1 d .
C4 C 0.2149(4) 0.4949(5) 0.2627(6) 0.047(2) Uani 1 1 d .
H4 H 0.2404 0.4489 0.2863 0.057 Uiso 1 1 calc R
C8 C 0.0668(4) 0.6016(4) 0.2602(5) 0.0283(18) Uani 1 1 d .
H8 H 0.0598 0.5645 0.2930 0.034 Uiso 1 1 calc R
C5 C 0.1614(4) 0.5165(4) 0.2777(5) 0.035(2) Uani 1 1 d .
H5 H 0.1515 0.4847 0.3124 0.042 Uiso 1 1 calc R
O13 O 0.1016(2) 0.8400(3) 0.1561(3) 0.0229(11) Uani 1 1 d .
N11 N 0.0772(3) 0.8334(3) 0.2923(4) 0.0241(14) Uani 1 1 d .
O11 O 0.0974(3) 0.8612(3) -0.0007(3) 0.0327(12) Uani 1 1 d .
O12 O 0.1167(3) 0.9807(3) -0.0265(4) 0.0507(16) Uani 1 1 d .
C16 C 0.0874(4) 0.9509(4) 0.2243(4) 0.0235(16) Uani 1 1 d .
C12 C 0.0939(4) 0.9639(4) 0.0895(5) 0.0253(16) Uani 1 1 d .
C13 C 0.0863(4) 1.0442(5) 0.0955(6) 0.041(2) Uani 1 1 d .
H13 H 0.0861 1.0760 0.0526 0.049 Uiso 1 1 calc R
C15 C 0.0800(4) 1.0299(4) 0.2249(5) 0.0329(19) Uani 1 1 d .
H15 H 0.0752 1.0520 0.2697 0.039 Uiso 1 1 calc R
C18 C 0.0867(4) 0.9068(4) 0.2937(4) 0.0238(16) Uani 1 1 d .
H18 H 0.0937 0.9338 0.3437 0.029 Uiso 1 1 calc R
C14 C 0.0793(4) 1.0778(5) 0.1608(6) 0.040(2) Uani 1 1 d .
H14 H 0.0743 1.1311 0.1623 0.048 Uiso 1 1 calc R
C11 C 0.1033(4) 0.9349(5) 0.0160(5) 0.0322(19) Uani 1 1 d .
C17 C 0.0940(3) 0.9168(4) 0.1546(4) 0.0217(15) Uani 1 1 d .
O23 O -0.0132(2) 0.7718(3) 0.0370(3) 0.0305(12) Uani 1 1 d .
N21 N -0.0717(3) 0.8034(3) 0.1351(4) 0.0252(14) Uani 1 1 d .
O21 O 0.0355(3) 0.7106(3) -0.0606(3) 0.0334(13) Uani 1 1 d .
C22 C -0.0919(3) 0.7211(4) -0.1135(4) 0.0203(15) Uani 1 1 d .
O22 O -0.0463(3) 0.6665(3) -0.1967(3) 0.0396(14) Uani 1 1 d .
C23 C -0.1632(4) 0.7075(4) -0.1852(5) 0.036(2) Uani 1 1 d .
H23 H -0.1717 0.6852 -0.2384 0.044 Uiso 1 1 calc R
C26 C -0.1402(3) 0.7719(4) -0.0263(4) 0.0238(15) Uani 1 1 d .
C24 C -0.2221(4) 0.7262(5) -0.1794(5) 0.041(2) Uani 1 1 d .
H24 H -0.2694 0.7169 -0.2286 0.049 Uiso 1 1 calc R
C25 C -0.2106(3) 0.7583(5) -0.1018(4) 0.0332(19) Uani 1 1 d .
H25 H -0.2505 0.7714 -0.0989 0.040 Uiso 1 1 calc R
C27 C -0.0797(3) 0.7544(4) -0.0327(4) 0.0238(16) Uani 1 1 d .
C28 C -0.1312(4) 0.8026(4) 0.0561(4) 0.0250(16) Uani 1 1 d .
H28 H -0.1722 0.8237 0.0513 0.030 Uiso 1 1 calc R
C21 C -0.0318(4) 0.6981(4) -0.1258(5) 0.0324(19) Uani 1 1 d .
O31 O 0.1060(4) 0.4569(4) 0.4149(4) 0.0675(19) Uani 1 1 d .
C31 C 0.0658(6) 0.4811(6) 0.4506(7) 0.062(3) Uani 1 1 d .
H31A H 0.0745 0.4456 0.4984 0.075 Uiso 1 1 calc R
H31B H 0.0143 0.4785 0.4029 0.075 Uiso 1 1 calc R
C32 C 0.0831(7) 0.5613(7) 0.4888(7) 0.089(4) Uani 1 1 d .
H32A H 0.0536 0.5738 0.5120 0.134 Uiso 1 1 calc R
H32B H 0.0732 0.5972 0.4416 0.134 Uiso 1 1 calc R
H32C H 0.1337 0.5643 0.5371 0.134 Uiso 1 1 calc R
Na1 Na 0.08893(17) 0.32634(19) 0.3512(2) 0.0448(8) Uani 1 1 d .
O51 O 0.0893(5) 0.1886(4) 0.3404(5) 0.104(3) Uani 1 1 d .
O61 O 0.2180(3) 0.3314(4) 0.4198(4) 0.071(2) Uani 1 1 d .
O71 O 0.2443(4) -0.0071(5) 0.4736(5) 0.105(3) Uani 1 1 d .

loop_
_atom_site_aniso_label
_atom_site_aniso_U_11
_atom_site_aniso_U_22
_atom_site_aniso_U_33
_atom_site_aniso_U_23
_atom_site_aniso_U_13
_atom_site_aniso_U_12
Co1 0.0224(5) 0.0221(5) 0.0214(5) 0.0000(4) 0.0153(4) 0.0004(4)
Fe1 0.0243(6) 0.0265(6) 0.0218(5) 0.0010(5) 0.0169(5) 0.0002(5)
O3 0.050(3) 0.026(3) 0.044(3) 0.015(2) 0.041(3) 0.011(3)
O1 0.029(3) 0.037(3) 0.042(3) 0.010(3) 0.025(3) 0.006(3)
N1 0.021(3) 0.025(4) 0.025(3) 0.001(3) 0.016(3) 0.003(3)
O2 0.057(4) 0.063(4) 0.088(5) 0.034(4) 0.063(4) 0.031(3)
C3 0.034(5) 0.033(5) 0.055(5) 0.008(4) 0.032(4) 0.008(4)
C1 0.024(4) 0.034(5) 0.034(4) 0.002(4) 0.017(4) 0.005(4)
C6 0.029(4) 0.030(5) 0.036(4) 0.004(4) 0.026(4) 0.002(3)
C2 0.018(4) 0.031(5) 0.029(4) 0.003(3) 0.015(4) 0.002(3)
C7 0.028(4) 0.015(4) 0.021(4) 0.001(3) 0.012(3) 0.000(3)
C4 0.047(5) 0.035(5) 0.077(7) 0.016(5) 0.044(5) 0.011(4)
C8 0.037(5) 0.028(5) 0.031(4) 0.005(3) 0.025(4) -0.001(4)
C5 0.036(5) 0.027(5) 0.057(5) 0.021(4) 0.035(4) 0.008(4)
O13 0.029(3) 0.023(3) 0.022(3) -0.002(2) 0.017(2) -0.006(2)
N11 0.029(3) 0.029(4) 0.021(3) 0.002(3) 0.018(3) -0.006(3)
O11 0.050(3) 0.025(3) 0.035(3) 0.002(2) 0.031(3) 0.003(3)
O12 0.082(5) 0.043(4) 0.053(4) 0.010(3) 0.053(4) -0.011(3)
C16 0.028(4) 0.017(4) 0.024(4) -0.004(3) 0.013(4) -0.003(3)
C12 0.026(4) 0.018(4) 0.033(4) 0.002(3) 0.017(4) -0.005(3)
C13 0.048(5) 0.036(5) 0.046(5) 0.013(4) 0.031(5) 0.000(4)
C15 0.036(5) 0.028(5) 0.044(5) -0.003(4) 0.028(4) -0.002(4)
C18 0.024(4) 0.029(5) 0.019(4) -0.008(3) 0.013(3) -0.006(3)
C14 0.053(5) 0.021(5) 0.054(5) 0.003(4) 0.034(5) -0.001(4)
C11 0.026(4) 0.045(6) 0.026(4) 0.010(4) 0.015(4) 0.000(4)
C17 0.016(4) 0.019(4) 0.025(4) 0.004(3) 0.007(3) -0.004(3)
O23 0.018(3) 0.053(3) 0.022(2) -0.013(2) 0.012(2) -0.006(2)
N21 0.037(4) 0.022(3) 0.028(3) 0.003(3) 0.024(3) 0.006(3)
O21 0.029(3) 0.045(4) 0.035(3) -0.010(3) 0.023(3) -0.004(2)
C22 0.020(4) 0.025(4) 0.012(3) 0.003(3) 0.007(3) -0.003(3)
O22 0.046(4) 0.051(4) 0.029(3) -0.011(3) 0.025(3) 0.001(3)
C23 0.054(6) 0.037(5) 0.023(4) -0.006(4) 0.024(4) -0.003(4)
C26 0.022(4) 0.032(4) 0.018(3) 0.005(3) 0.011(3) 0.003(3)
C24 0.025(4) 0.067(6) 0.017(4) -0.004(4) 0.002(3) -0.002(4)
C25 0.016(4) 0.054(6) 0.024(4) 0.002(4) 0.008(3) -0.001(4)
C27 0.027(4) 0.026(4) 0.020(3) 0.007(3) 0.014(3) 0.002(3)
C28 0.015(4) 0.038(5) 0.018(4) 0.002(3) 0.006(3) 0.001(3)
C21 0.049(5) 0.024(5) 0.030(4) 0.003(4) 0.025(4) 0.001(4)
O31 0.100(5) 0.057(4) 0.080(5) -0.002(4) 0.071(5) 0.005(4)
C31 0.071(7) 0.057(7) 0.063(6) 0.004(5) 0.039(6) 0.005(5)
C32 0.125(11) 0.071(9) 0.065(7) -0.012(6) 0.047(8) 0.015(8)
Na1 0.056(2) 0.050(2) 0.0428(18) -0.0014(16) 0.0362(18) -0.0028(17)
O51 0.235(10) 0.043(5) 0.106(6) 0.004(4) 0.139(7) 0.015(5)
O61 0.055(4) 0.095(6) 0.054(4) -0.015(4) 0.024(4) 0.020(4)
O71 0.077(5) 0.146(8) 0.106(7) -0.021(6) 0.059(5) -0.023(5)

loop_
_atom_type_symbol
_atom_type_description
_atom_type_scat_dispersion_real
_atom_type_scat_dispersion_imag
_atom_type_scat_source
C C 0.0033 0.0016 'International Tables Vol C Tables 4.2.6.8 and 6.1.1.4'
H H 0.0000 0.0000 'International Tables Vol C Tables 4.2.6.8 and 6.1.1.4'
Co Co 0.3494 0.9721 'International Tables Vol C Tables 4.2.6.8 and 6.1.1.4'
Fe Fe 0.3463 0.8444 'International Tables Vol C Tables 4.2.6.8 and 6.1.1.4'
N N 0.0061 0.0033 'International Tables Vol C Tables 4.2.6.8 and 6.1.1.4'
O O 0.0106 0.0060 'International Tables Vol C Tables 4.2.6.8 and 6.1.1.4'
Na Na 0.0362 0.0249 'International Tables Vol C Tables 4.2.6.8 and 6.1.1.4'

loop_
_geom_angle_atom_site_label_1
_geom_angle_atom_site_label_2
_geom_angle_atom_site_label_3
_geom_angle
_geom_angle_site_symmetry_1
_geom_angle_site_symmetry_3
O3 Co1 O23 76.66(19) . .
O3 Co1 N1 83.96(19) . .
O23 Co1 N1 122.3(2) . .
O3 Co1 N11 121.4(2) . .
O23 Co1 N11 139.9(2) . .
N1 Co1 N11 96.4(2) . .
O3 Co1 N21 150.5(2) . .
O23 Co1 N21 80.02(18) . .
N1 Co1 N21 93.6(2) . .
N11 Co1 N21 88.0(2) . .
O3 Co1 O13 72.76(17) . .
O23 Co1 O13 72.77(17) . .
N1 Co1 O13 148.80(19) . .
N11 Co1 O13 79.17(18) . .
N21 Co1 O13 116.9(2) . .
O3 Co1 Fe1 44.42(13) . .
O23 Co1 Fe1 43.98(11) . .
N1 Co1 Fe1 125.57(14) . .
N11 Co1 Fe1 122.14(14) . .
N21 Co1 Fe1 121.81(15) . .
O13 Co1 Fe1 43.85(12) . .
O11 Fe1 O21 93.6(2) . .
O11 Fe1 O1 93.8(2) . .
O21 Fe1 O1 91.3(2) . .
O11 Fe1 O13 86.55(19) . .
O21 Fe1 O13 159.31(19) . .
O1 Fe1 O13 109.35(19) . .
O11 Fe1 O23 108.7(2) . .
O21 Fe1 O23 83.81(18) . .
O1 Fe1 O23 157.3(2) . .
O13 Fe1 O23 76.59(18) . .
O11 Fe1 O3 159.4(2) . .
O21 Fe1 O3 106.8(2) . .
O1 Fe1 O3 82.85(19) . .
O13 Fe1 O3 75.54(18) . .
O23 Fe1 O3 77.4(2) . .
O11 Fe1 Co1 126.96(14) . .
O21 Fe1 Co1 119.73(14) . .
O1 Fe1 Co1 122.58(14) . .
O13 Fe1 Co1 47.72(12) . .
O23 Fe1 Co1 45.13(12) . .
O3 Fe1 Co1 44.20(13) . .
C7 O3 Co1 136.2(4) . .
C7 O3 Fe1 132.4(4) . .
Co1 O3 Fe1 91.38(19) . .
C1 O1 Fe1 132.9(4) . .
C8 N1 N1 115.6(4) . 2
C8 N1 Co1 126.0(4) . .
N1 N1 Co1 118.1(2) 2 .
C2 C3 C4 122.9(7) . .
O2 C1 O1 121.0(7) . .
O2 C1 C2 118.3(7) . .
O1 C1 C2 120.6(6) . .
C5 C6 C7 119.1(6) . .
C5 C6 C8 118.1(6) . .
C7 C6 C8 122.8(6) . .
C3 C2 C7 118.1(6) . .
C3 C2 C1 118.6(6) . .
C7 C2 C1 123.3(6) . .
O3 C7 C2 121.3(6) . .
O3 C7 C6 118.9(6) . .
C2 C7 C6 119.8(6) . .
C3 C4 C5 118.6(7) . .
N1 C8 C6 129.0(6) . .
C6 C5 C4 121.6(7) . .
C17 O13 Fe1 128.6(4) . .
C17 O13 Co1 121.9(4) . .
Fe1 O13 Co1 88.43(17) . .
C18 N11 N21 115.5(5) . 2
C18 N11 Co1 125.2(4) . .
N21 N11 Co1 115.7(4) 2 .
C11 O11 Fe1 135.6(4) . .
C15 C16 C17 118.9(6) . .
C15 C16 C18 117.6(6) . .
C17 C16 C18 123.5(6) . .
C17 C12 C13 117.4(6) . .
C17 C12 C11 124.4(7) . .
C13 C12 C11 118.1(6) . .
C14 C13 C12 123.6(7) . .
C16 C15 C14 122.3(7) . .
N11 C18 C16 125.7(6) . .
C13 C14 C15 117.9(7) . .
O12 C11 O11 121.8(7) . .
O12 C11 C12 119.7(7) . .
O11 C11 C12 118.6(6) . .
O13 C17 C12 122.5(6) . .
O13 C17 C16 117.6(6) . .
C12 C17 C16 119.8(6) . .
C27 O23 Fe1 133.2(4) . .
C27 O23 Co1 131.0(4) . .
Fe1 O23 Co1 90.89(17) . .
C28 N21 N11 115.7(5) . 2
C28 N21 Co1 129.5(5) . .
N11 N21 Co1 114.8(4) 2 .
C21 O21 Fe1 136.4(4) . .
C21 O21 Na1 95.8(4) . 6_565
Fe1 O21 Na1 125.1(2) . 6_565
C23 C22 C27 118.7(6) . .
C23 C22 C21 117.7(6) . .
C27 C22 C21 123.6(6) . .
C21 O22 Na1 150.1(5) . 5_565
C21 O22 Na1 91.9(5) . 6_565
Na1 O22 Na1 91.91(19) 5_565 6_565
C24 C23 C22 121.6(7) . .
C25 C26 C27 118.8(6) . .
C25 C26 C28 119.1(6) . .
C27 C26 C28 122.1(6) . .
C25 C24 C23 119.9(7) . .
C24 C25 C26 121.5(6) . .
O23 C27 C22 121.8(6) . .
O23 C27 C26 118.7(5) . .
C22 C27 C26 119.5(6) . .
N21 C28 C26 125.9(6) . .
O22 C21 O21 120.5(7) . .
O22 C21 C22 120.1(7) . .
O21 C21 C22 119.4(6) . .
O22 C21 Na1 63.2(4) . 6_565
O21 C21 Na1 57.9(3) . 6_565
C22 C21 Na1 172.9(5) . 6_565
C31 O31 Na1 120.3(6) . .
O31 C31 C32 114.3(9) . .
O22 Na1 O51 88.7(2) 5_565 .
O22 Na1 O61 101.2(2) 5_565 .
O51 Na1 O61 91.2(3) . .
O22 Na1 O31 110.1(2) 5_565 .
O51 Na1 O31 161.1(3) . .
O61 Na1 O31 83.9(2) . .
O22 Na1 O21 135.4(2) 5_565 6_566
O51 Na1 O21 79.4(2) . 6_566
O61 Na1 O21 121.8(2) . 6_566
O31 Na1 O21 87.7(2) . 6_566
O22 Na1 O22 87.80(19) 5_565 6_566
O51 Na1 O22 94.3(3) . 6_566
O61 Na1 O22 169.6(2) . 6_566
O31 Na1 O22 88.1(2) . 6_566
O21 Na1 O22 51.05(16) 6_566 6_566
O22 Na1 C21 110.5(2) 5_565 6_566
O51 Na1 C21 84.8(3) . 6_566
O61 Na1 C21 147.9(3) . 6_566
O31 Na1 C21 89.7(2) . 6_566
O21 Na1 C21 26.28(18) 6_566 6_566
O22 Na1 C21 24.92(18) 6_566 6_566
O22 Na1 Na1 47.01(14) 5_565 2
O51 Na1 Na1 88.3(2) . 2
O61 Na1 Na1 148.2(2) . 2
O31 Na1 Na1 105.39(18) . 2
O21 Na1 Na1 89.41(17) 6_566 2
O22 Na1 Na1 41.07(12) 6_566 2
C21 Na1 Na1 63.70(18) 6_566 2

loop_
_geom_bond_atom_site_label_1
_geom_bond_atom_site_label_2
_geom_bond_distance
_geom_bond_site_symmetry_2
Co1 O3 2.041(5) .
Co1 O23 2.074(4) .
Co1 N1 2.095(6) .
Co1 N11 2.105(6) .
Co1 N21 2.133(6) .
Co1 O13 2.166(4) .
Co1 Fe1 2.9265(11) .
Fe1 O11 1.945(5) .
Fe1 O21 1.978(5) .
Fe1 O1 1.987(5) .
Fe1 O13 2.028(4) .
Fe1 O23 2.032(4) .
Fe1 O3 2.049(5) .
O3 C7 1.305(8) .
O1 C1 1.287(8) .
N1 C8 1.301(8) .
N1 N1 1.417(10) 2
O2 C1 1.238(8) .
C3 C2 1.380(10) .
C3 C4 1.382(10) .
C1 C2 1.489(9) .
C6 C5 1.376(10) .
C6 C7 1.426(9) .
C6 C8 1.446(9) .
C2 C7 1.409(9) .
C4 C5 1.385(10) .
O13 C17 1.337(8) .
N11 C18 1.285(8) .
N11 N21 1.439(7) 2
O11 C11 1.300(9) .
O12 C11 1.227(8) .
C16 C15 1.378(10) .
C16 C17 1.433(9) .
C16 C18 1.445(9) .
C12 C17 1.403(9) .
C12 C13 1.409(10) .
C12 C11 1.500(10) .
C13 C14 1.367(11) .
C15 C14 1.390(10) .
O23 C27 1.325(7) .
N21 C28 1.281(8) .
N21 N11 1.439(7) 2
O21 C21 1.297(9) .
O21 Na1 2.481(5) 6_565
C22 C23 1.389(9) .
C22 C27 1.414(8) .
C22 C21 1.499(9) .
O22 C21 1.229(8) .
O22 Na1 2.337(6) 5_565
O22 Na1 2.602(6) 6_565
C23 C24 1.387(10) .
C26 C25 1.398(9) .
C26 C27 1.423(8) .
C26 C28 1.449(9) .
C24 C25 1.360(10) .
C21 Na1 2.915(8) 6_565
O31 C31 1.396(10) .
O31 Na1 2.457(7) .
C31 C32 1.496(13) .
Na1 O22 2.337(6) 5_565
Na1 O51 2.392(8) .
Na1 O61 2.393(7) .
Na1 O21 2.481(5) 6_566
Na1 O22 2.602(6) 6_566
Na1 C21 2.915(8) 6_566
Na1 Na1 3.556(6) 2
